data_7161144
loop_
_publ_author_name
'Lal, Sohan'
'Tejashree, Gangavara L.'
'Das, Dipankar'
'Ganguly, Bishwajit'
'Chowdhury, Arindrajit'
'Namboothiri, Irishi N. N.'

_publ_section_title
;
 Utility of &#x3b1;-halodicyclopentadienones for the synthesis of novel
 fused heterocycles.
;
_journal_issue 21
_journal_name_full 'Organic &amp; biomolecular chemistry'
_journal_page_first 4463
_journal_page_last 4476
_journal_paper_doi 10.1039/d6ob00317f
_journal_volume 24
_journal_year 2026
_chemical_formula_moiety 'C17 H16 N2 O'
_chemical_formula_sum 'C17 H16 N2 O'
_chemical_formula_weight 264.32
_chemical_melting_point 378.5(5)
_space_group_crystal_system orthorhombic
_space_group_IT_number 19
_space_group_name_Hall 'P 2ac 2ab'
_space_group_name_H-M_alt 'P 21 21 21'
_atom_sites_solution_hydrogens geom
_atom_sites_solution_primary dual
_audit_creation_date 2019-12-27
_audit_creation_method
;
Olex2 1.2
(compiled 2018.05.29 svn.r3508 for OlexSys, GUI svn.r5506)
;
_audit_update_record
;
2019-12-27 deposited with the CCDC.	2026-04-22 downloaded from the CCDC.
;
_cell_angle_alpha 90
_cell_angle_beta 90
_cell_angle_gamma 90
_cell_formula_units_Z 4
_cell_length_a 9.5078(8)
_cell_length_b 11.2634(9)
_cell_length_c 12.0926(10)
_cell_measurement_reflns_used 4151
_cell_measurement_temperature 150
_cell_measurement_theta_max 31.0960
_cell_measurement_theta_min 2.4540
_cell_volume 1295.00(18)
_computing_cell_refinement 'CrystalClear-SM Expert 2.0 r7 (Rigaku, 2011)'
_computing_data_collection 'CrystalClear-SM Expert 2.0 r7 (Rigaku, 2011)'
_computing_data_reduction 'CrystalClear-SM Expert 2.0 r7 (Rigaku, 2011)'
_computing_molecular_graphics 'Olex2 (Dolomanov et al., 2009)'
_computing_publication_material 'Olex2 (Dolomanov et al., 2009)'
_computing_structure_refinement 'ShelXL (Sheldrick, 2015)'
_computing_structure_solution 'ShelXT (Sheldrick, 2015)'
_diffrn_ambient_temperature 150
_diffrn_detector CCD
_diffrn_detector_area_resol_mean 28.5714
_diffrn_detector_type 'Rigaku Saturn724+'
_diffrn_measured_fraction_theta_full 0.999
_diffrn_measured_fraction_theta_max 0.999
_diffrn_measurement_details
;
List of Runs (angles in degrees, time in seconds):

  # Type    Start    End  Width  t~exp~   \w     \q     \k     \f   Frames
#--------------------------------------------------------------------------
  1  \w   -110.00  70.00   0.50    8.00    --  -20.00   0.00  36.00  360
  2  \w    -34.50  -4.00   0.50    8.00    --  -20.00  72.00 -36.00   61
  3  \w   -110.00 -29.50   0.50    8.00    --  -20.00   0.00 108.00  161
;
_diffrn_measurement_device 'AFC12 (Right): Kappa 3 circle'
_diffrn_measurement_device_type 'Rigaku Saturn724+ (2x2 bin mode)'
_diffrn_measurement_method 'profile data from \w-scans'
_diffrn_measurement_specimen_support 'Mitegen 50um'
_diffrn_orient_matrix_type 'CrysAlisPro convention (1999,Acta A55,543-557)'
_diffrn_orient_matrix_UB_11 0.0440522000
_diffrn_orient_matrix_UB_12 -0.0240060000
_diffrn_orient_matrix_UB_13 -0.0416666000
_diffrn_orient_matrix_UB_21 -0.0069901000
_diffrn_orient_matrix_UB_22 0.0530956000
_diffrn_orient_matrix_UB_23 -0.0310917000
_diffrn_orient_matrix_UB_31 0.0598151000
_diffrn_orient_matrix_UB_32 0.0238899000
_diffrn_orient_matrix_UB_33 0.0271311000
_diffrn_radiation_collimation 0.3
_diffrn_radiation_monochromator Confocal
_diffrn_radiation_probe x-ray
_diffrn_radiation_type MoK\a
_diffrn_radiation_wavelength 0.71073
_diffrn_reflns_av_R_equivalents 0.0540
_diffrn_reflns_av_unetI/netI 0.0551
_diffrn_reflns_Laue_measured_fraction_full 0.999
_diffrn_reflns_Laue_measured_fraction_max 0.999
_diffrn_reflns_limit_h_max 11
_diffrn_reflns_limit_h_min -8
_diffrn_reflns_limit_k_max 7
_diffrn_reflns_limit_k_min -13
_diffrn_reflns_limit_l_max 14
_diffrn_reflns_limit_l_min -14
_diffrn_reflns_number 7151
_diffrn_reflns_point_group_measured_fraction_full 0.999
_diffrn_reflns_point_group_measured_fraction_max 0.999
_diffrn_reflns_theta_full 24.993
_diffrn_reflns_theta_max 24.993
_diffrn_reflns_theta_min 2.471
_diffrn_source 'Rotating Anode'
_diffrn_source_current 24.0
_diffrn_source_power 1.2
_diffrn_source_target Mo
_diffrn_source_type 'Rotating Anode'
_diffrn_source_voltage 50.0
_exptl_absorpt_coefficient_mu 0.086
_exptl_absorpt_correction_T_max 1.00000
_exptl_absorpt_correction_T_min 0.45915
_exptl_absorpt_correction_type multi-scan
_exptl_absorpt_process_details
;
CrysAlisPro 1.171.38.43 (Rigaku Oxford Diffraction, 2015)
Empirical absorption correction using spherical harmonics,
 implemented in SCALE3 ABSPACK scaling algorithm.
;
_exptl_crystal_colour colourless
_exptl_crystal_colour_primary colourless
_exptl_crystal_density_diffrn 1.356
_exptl_crystal_description block
_exptl_crystal_F_000 560
_exptl_crystal_recrystallization_method 'Re-crystallisation from solvent: Methanol'
_exptl_crystal_size_max 0.223
_exptl_crystal_size_mid 0.126
_exptl_crystal_size_min 0.102
_refine_diff_density_max 0.206
_refine_diff_density_min -0.195
_refine_diff_density_rms 0.050
_refine_ls_abs_structure_details
;
 Flack x determined using 741 quotients [(I+)-(I-)]/[(I+)+(I-)]
 (Parsons, Flack and Wagner, Acta Cryst. B69 (2013) 249-259).
;
_refine_ls_abs_structure_Flack -2.4(10)
_refine_ls_extinction_method none
_refine_ls_goodness_of_fit_ref 1.074
_refine_ls_hydrogen_treatment constr
_refine_ls_matrix_type full
_refine_ls_number_parameters 181
_refine_ls_number_reflns 2283
_refine_ls_number_restraints 0
_refine_ls_restrained_S_all 1.074
_refine_ls_R_factor_all 0.0532
_refine_ls_R_factor_gt 0.0441
_refine_ls_shift/su_max 0.000
_refine_ls_shift/su_mean 0.000
_refine_ls_structure_factor_coef Fsqd
_refine_ls_weighting_details 'w=1/[\s^2^(Fo^2^)+(0.0404P)^2^+0.3002P] where P=(Fo^2^+2Fc^2^)/3'
_refine_ls_weighting_scheme calc
_refine_ls_wR_factor_gt 0.0942
_refine_ls_wR_factor_ref 0.1008
_reflns_Friedel_coverage 0.714
_reflns_Friedel_fraction_full 0.999
_reflns_Friedel_fraction_max 0.999
_reflns_number_gt 2036
_reflns_number_total 2283
_reflns_threshold_expression 'I > 2\s(I)'
_cod_data_source_file d6ob00317f2.cif
_cod_data_source_block inn-sohan-ii-29_mo
_cod_depositor_comments
;
The following automatic conversions were performed:

data item '_chemical_melting_point' value '378-379' was changed to
'378.5(5)' -- the average value was taken and precision was
estimated.

Automatic conversion script
Id: cif_fix_values 8170 2020-07-09 18:12:32Z antanas 

 Adding full bibliography for 7161142--7161147.cif.
;
_cod_database_code 7161144
_shelx_shelxl_version_number 2014/7
_shelx_space_group_comment
;
The symmetry employed for this shelxl refinement is uniquely defined
by the following loop, which should always be used as a source of
symmetry information in preference to the above space-group names.
They are only intended as comments.
;
_reflns_odcompleteness_completeness 93.53
_reflns_odcompleteness_iscentric 1
_reflns_odcompleteness_theta 30.96
_olex2_refinement_description
;
1. Fixed Uiso
 At 1.2 times of:
  All C(H) groups, All C(H,H) groups, All N(H) groups
2.a Ternary CH refined with riding coordinates:
 C2(H2), C3(H3), C6(H6), C5(H5), C4(H4), C9(H9)
2.b Secondary CH2 refined with riding coordinates:
 C10(H10A,H10B)
2.c Aromatic/amide H refined with riding coordinates:
 N1(H1), C13(H13), C17(H17), C8(H8), C7(H7), C16(H16), C14(H14), C15(H15)
;
_olex2_submission_special_instructions 'No special instructions were received'
_oxdiff_exptl_absorpt_empirical_details
;
Empirical correction (ABSPACK) includes:
- Absorption correction using spherical harmonics
- Frame scaling
- Detector area scaling
;
_oxdiff_exptl_absorpt_empirical_full_max 1.961
_oxdiff_exptl_absorpt_empirical_full_min 0.648

loop_
_space_group_symop_operation_xyz
'x, y, z'
'-x+1/2, -y, z+1/2'
'-x, y+1/2, -z+1/2'
'x+1/2, -y+1/2, -z'

loop_
_atom_site_label
_atom_site_type_symbol
_atom_site_fract_x
_atom_site_fract_y
_atom_site_fract_z
_atom_site_U_iso_or_equiv
_atom_site_adp_type
_atom_site_occupancy
_atom_site_site_symmetry_order
_atom_site_calc_flag
_atom_site_refinement_flags_posn
_atom_site_refinement_flags_adp
_atom_site_refinement_flags_occupancy
_atom_site_disorder_assembly
_atom_site_disorder_group
O1 O 0.5174(2) 0.5387(2) 0.38225(18) 0.0310(6) Uani 1 1 d . . . . .
N1 N 0.5228(3) 0.2957(2) 0.4757(2) 0.0252(6) Uani 1 1 d . . . . .
H1 H 0.5931 0.3171 0.5186 0.030 Uiso 1 1 calc R . . . .
N2 N 0.3191(3) 0.2029(2) 0.4293(2) 0.0215(6) Uani 1 1 d . . . . .
C11 C 0.4088(3) 0.2293(3) 0.5064(2) 0.0186(7) Uani 1 1 d . . . . .
C2 C 0.5065(3) 0.3244(3) 0.3589(2) 0.0201(7) Uani 1 1 d . . . . .
H2 H 0.5933 0.3061 0.3155 0.024 Uiso 1 1 calc R . . . .
C12 C 0.3923(3) 0.1924(3) 0.6235(2) 0.0209(7) Uani 1 1 d . . . . .
C1 C 0.4583(3) 0.4536(3) 0.3425(3) 0.0226(7) Uani 1 1 d . . . . .
C13 C 0.3540(3) 0.0765(3) 0.6496(3) 0.0256(7) Uani 1 1 d . . . . .
H13 H 0.3374 0.0205 0.5923 0.031 Uiso 1 1 calc R . . . .
C17 C 0.4154(3) 0.2741(3) 0.7085(3) 0.0257(7) Uani 1 1 d . . . . .
H17 H 0.4421 0.3532 0.6913 0.031 Uiso 1 1 calc R . . . .
C8 C 0.4503(3) 0.3248(3) 0.0979(2) 0.0268(8) Uani 1 1 d . . . . .
H8 H 0.5124 0.2635 0.0750 0.032 Uiso 1 1 calc R . . . .
C3 C 0.3814(3) 0.2465(3) 0.3235(2) 0.0209(7) Uani 1 1 d . . . . .
H3 H 0.4154 0.1779 0.2783 0.025 Uiso 1 1 calc R . . . .
C7 C 0.4832(3) 0.4381(3) 0.1109(3) 0.0249(7) Uani 1 1 d . . . . .
H7 H 0.5728 0.4729 0.0980 0.030 Uiso 1 1 calc R . . . .
C6 C 0.3526(3) 0.5025(3) 0.1502(3) 0.0257(7) Uani 1 1 d . . . . .
H6 H 0.3516 0.5905 0.1395 0.031 Uiso 1 1 calc R . . . .
C10 C 0.2391(3) 0.4323(3) 0.0886(3) 0.0303(8) Uani 1 1 d . . . . .
H10A H 0.2432 0.4434 0.0075 0.036 Uiso 1 1 calc R . . . .
H10B H 0.1431 0.4487 0.1163 0.036 Uiso 1 1 calc R . . . .
C5 C 0.3267(3) 0.4568(3) 0.2723(3) 0.0238(7) Uani 1 1 d . . . . .
H5 H 0.2502 0.5030 0.3093 0.029 Uiso 1 1 calc R . . . .
C4 C 0.2826(3) 0.3249(3) 0.2543(3) 0.0235(7) Uani 1 1 d . . . . .
H4 H 0.1828 0.3128 0.2780 0.028 Uiso 1 1 calc R . . . .
C9 C 0.2958(3) 0.3104(3) 0.1260(3) 0.0264(8) Uani 1 1 d . . . . .
H9 H 0.2481 0.2394 0.0935 0.032 Uiso 1 1 calc R . . . .
C16 C 0.3994(4) 0.2397(3) 0.8182(3) 0.0344(9) Uani 1 1 d . . . . .
H16 H 0.4135 0.2957 0.8758 0.041 Uiso 1 1 calc R . . . .
C14 C 0.3401(3) 0.0427(3) 0.7594(3) 0.0303(8) Uani 1 1 d . . . . .
H14 H 0.3147 -0.0366 0.7770 0.036 Uiso 1 1 calc R . . . .
C15 C 0.3629(3) 0.1238(3) 0.8434(3) 0.0350(9) Uani 1 1 d . . . . .
H15 H 0.3535 0.1000 0.9184 0.042 Uiso 1 1 calc R . . . .

loop_
_atom_site_aniso_label
_atom_site_aniso_U_11
_atom_site_aniso_U_22
_atom_site_aniso_U_33
_atom_site_aniso_U_23
_atom_site_aniso_U_13
_atom_site_aniso_U_12
O1 0.0401(13) 0.0258(12) 0.0272(13) -0.0042(10) -0.0048(12) -0.0071(11)
N1 0.0239(13) 0.0333(16) 0.0184(14) 0.0075(12) -0.0060(12) -0.0060(12)
N2 0.0246(13) 0.0223(14) 0.0175(13) 0.0019(11) 0.0006(12) -0.0021(11)
C11 0.0199(14) 0.0172(16) 0.0188(16) 0.0011(12) 0.0013(13) 0.0014(13)
C2 0.0215(16) 0.0229(16) 0.0159(16) 0.0024(12) 0.0020(13) -0.0003(13)
C12 0.0170(14) 0.0272(17) 0.0183(16) 0.0020(13) 0.0009(12) 0.0021(13)
C1 0.0253(16) 0.0267(17) 0.0157(15) 0.0011(14) 0.0061(14) -0.0020(14)
C13 0.0241(16) 0.0297(18) 0.0230(17) 0.0022(14) 0.0019(15) 0.0008(14)
C17 0.0268(16) 0.0271(18) 0.0231(18) -0.0001(13) -0.0023(14) 0.0043(14)
C8 0.0366(18) 0.0306(18) 0.0132(16) -0.0008(13) 0.0006(14) 0.0046(15)
C3 0.0230(15) 0.0226(16) 0.0170(16) -0.0004(13) 0.0018(13) -0.0006(14)
C7 0.0268(17) 0.0304(19) 0.0174(16) 0.0064(13) 0.0013(14) 0.0002(15)
C6 0.0305(17) 0.0245(16) 0.0221(17) 0.0050(14) -0.0013(15) 0.0029(14)
C10 0.0310(17) 0.039(2) 0.0207(19) 0.0059(15) -0.0052(15) 0.0001(16)
C5 0.0280(16) 0.0244(17) 0.0191(16) 0.0013(14) 0.0019(14) 0.0047(14)
C4 0.0215(15) 0.0284(18) 0.0207(18) 0.0037(14) 0.0013(14) -0.0006(14)
C9 0.0332(18) 0.0295(17) 0.0165(17) 0.0020(14) -0.0039(14) -0.0046(15)
C16 0.0336(18) 0.049(2) 0.0206(18) -0.0057(16) -0.0017(15) 0.0064(18)
C14 0.0266(16) 0.0331(18) 0.031(2) 0.0106(15) 0.0032(16) 0.0014(16)
C15 0.0301(19) 0.055(2) 0.0193(18) 0.0062(17) 0.0023(16) 0.0073(18)

loop_
_atom_type_symbol
_atom_type_description
_atom_type_scat_dispersion_real
_atom_type_scat_dispersion_imag
_atom_type_scat_source
C C 0.0033 0.0016 'International Tables Vol C Tables 4.2.6.8 and 6.1.1.4'
H H 0.0000 0.0000 'International Tables Vol C Tables 4.2.6.8 and 6.1.1.4'
N N 0.0061 0.0033 'International Tables Vol C Tables 4.2.6.8 and 6.1.1.4'
O O 0.0106 0.0060 'International Tables Vol C Tables 4.2.6.8 and 6.1.1.4'

loop_
_geom_angle_atom_site_label_1
_geom_angle_atom_site_label_2
_geom_angle_atom_site_label_3
_geom_angle
_geom_angle_site_symmetry_1
_geom_angle_site_symmetry_3
_geom_angle_publ_flag
C11 N1 H1 126.3 . . ?
C11 N1 C2 107.5(2) . . ?
C2 N1 H1 126.3 . . ?
C11 N2 C3 106.2(2) . . ?
N1 C11 C12 119.7(3) . . ?
N2 C11 N1 116.8(3) . . ?
N2 C11 C12 123.5(3) . . ?
N1 C2 H2 112.0 . . ?
N1 C2 C1 111.5(2) . . ?
N1 C2 C3 103.0(2) . . ?
C1 C2 H2 112.0 . . ?
C3 C2 H2 112.0 . . ?
C3 C2 C1 105.9(2) . . ?
C13 C12 C11 120.5(3) . . ?
C13 C12 C17 119.5(3) . . ?
C17 C12 C11 120.1(3) . . ?
O1 C1 C2 124.0(3) . . ?
O1 C1 C5 126.0(3) . . ?
C5 C1 C2 109.9(3) . . ?
C12 C13 H13 120.0 . . ?
C14 C13 C12 120.0(3) . . ?
C14 C13 H13 120.0 . . ?
C12 C17 H17 119.9 . . ?
C16 C17 C12 120.1(3) . . ?
C16 C17 H17 119.9 . . ?
C7 C8 H8 126.1 . . ?
C7 C8 C9 107.8(3) . . ?
C9 C8 H8 126.1 . . ?
N2 C3 C2 104.9(2) . . ?
N2 C3 H3 110.1 . . ?
N2 C3 C4 114.4(2) . . ?
C2 C3 H3 110.1 . . ?
C4 C3 C2 107.2(2) . . ?
C4 C3 H3 110.1 . . ?
C8 C7 H7 126.1 . . ?
C8 C7 C6 107.8(3) . . ?
C6 C7 H7 126.1 . . ?
C7 C6 H6 116.2 . . ?
C7 C6 C10 100.3(3) . . ?
C7 C6 C5 105.4(3) . . ?
C10 C6 H6 116.2 . . ?
C10 C6 C5 100.1(2) . . ?
C5 C6 H6 116.2 . . ?
C6 C10 H10A 112.9 . . ?
C6 C10 H10B 112.9 . . ?
C6 C10 C9 94.1(2) . . ?
H10A C10 H10B 110.3 . . ?
C9 C10 H10A 112.9 . . ?
C9 C10 H10B 112.9 . . ?
C1 C5 C6 113.8(2) . . ?
C1 C5 H5 111.2 . . ?
C1 C5 C4 106.2(2) . . ?
C6 C5 H5 111.2 . . ?
C4 C5 C6 102.8(2) . . ?
C4 C5 H5 111.2 . . ?
C3 C4 C5 107.9(2) . . ?
C3 C4 H4 110.2 . . ?
C3 C4 C9 115.5(3) . . ?
C5 C4 H4 110.2 . . ?
C5 C4 C9 102.5(2) . . ?
C9 C4 H4 110.2 . . ?
C8 C9 C10 100.2(3) . . ?
C8 C9 C4 106.8(2) . . ?
C8 C9 H9 115.9 . . ?
C10 C9 C4 99.7(3) . . ?
C10 C9 H9 115.9 . . ?
C4 C9 H9 115.9 . . ?
C17 C16 H16 120.0 . . ?
C15 C16 C17 120.0(3) . . ?
C15 C16 H16 120.0 . . ?
C13 C14 H14 119.8 . . ?
C15 C14 C13 120.5(3) . . ?
C15 C14 H14 119.8 . . ?
C16 C15 H15 120.0 . . ?
C14 C15 C16 120.0(3) . . ?
C14 C15 H15 120.0 . . ?

loop_
_geom_bond_atom_site_label_1
_geom_bond_atom_site_label_2
_geom_bond_distance
_geom_bond_site_symmetry_2
_geom_bond_publ_flag
O1 C1 1.211(4) . ?
N1 H1 0.8800 . ?
N1 C11 1.368(4) . ?
N1 C2 1.458(4) . ?
N2 C11 1.298(4) . ?
N2 C3 1.493(4) . ?
C11 C12 1.484(4) . ?
C2 H2 1.0000 . ?
C2 C1 1.538(4) . ?
C2 C3 1.538(4) . ?
C12 C13 1.392(4) . ?
C12 C17 1.397(4) . ?
C1 C5 1.512(4) . ?
C13 H13 0.9500 . ?
C13 C14 1.387(4) . ?
C17 H17 0.9500 . ?
C17 C16 1.390(5) . ?
C8 H8 0.9500 . ?
C8 C7 1.324(5) . ?
C8 C9 1.517(5) . ?
C3 H3 1.0000 . ?
C3 C4 1.538(4) . ?
C7 H7 0.9500 . ?
C7 C6 1.514(4) . ?
C6 H6 1.0000 . ?
C6 C10 1.531(4) . ?
C6 C5 1.582(4) . ?
C10 H10A 0.9900 . ?
C10 H10B 0.9900 . ?
C10 C9 1.543(5) . ?
C5 H5 1.0000 . ?
C5 C4 1.559(4) . ?
C4 H4 1.0000 . ?
C4 C9 1.565(4) . ?
C9 H9 1.0000 . ?
C16 H16 0.9500 . ?
C16 C15 1.385(5) . ?
C14 H14 0.9500 . ?
C14 C15 1.383(5) . ?
C15 H15 0.9500 . ?
